data_4110255
loop_
_publ_author_name
'In Chung'
'Christos D. Malliakas'
'Joon I. Jang'
'Christian G. Canlas'
'David P. Weliky'
'Mercouri G. Kanatzidis'

_publ_contact_author_address
;
Prof. Mercouri Kanatzidis
Department of Chemistry
Northwestern University
Evanston
IL
60208
UNITED STATES OF AMERICA
;
_publ_contact_author_email m-kanatzidis@northwestern.edu
_publ_contact_author_name 'Prof. Mercouri G. Kanatzidis'
_publ_section_title
;
 Helical Polymer 1/\\infty[P2Se62-]: Strong Second Harmonic Generation
 Response and Phase-Change Properties of Its K and Rb Salts
;
_journal_name_full 'Journal of the American Chemical Society'
_journal_page_first 14996
_journal_page_last 15006
_journal_paper_doi 10.1021/ja075096c
_journal_volume 129
_journal_year 2007
_chemical_formula_moiety 'P2 Se6, 2(K)'
_chemical_formula_sum 'K2 P2 Se6'
_chemical_formula_weight 613.90
_chemical_melting_point 660
_chemical_name_systematic
; 
 ? 
;
_space_group_IT_number 144
_symmetry_cell_setting trigonal
_symmetry_space_group_name_Hall 'P 31'
_symmetry_space_group_name_H-M 'P 31'
_atom_sites_solution_hydrogens none
_atom_sites_solution_primary direct
_atom_sites_solution_secondary difmap
_audit_creation_method SHELXL-97
_cell_angle_alpha 90.00
_cell_angle_beta 90.00
_cell_angle_gamma 120.00
_cell_formula_units_Z 12
_cell_length_a 14.4916(7)
_cell_length_b 14.4916(7)
_cell_length_c 18.7999(17)
_cell_measurement_reflns_used 2494
_cell_measurement_temperature 173(2)
_cell_measurement_theta_max 26.23
_cell_measurement_theta_min 3.25
_cell_volume 3419.2(4)
_computing_cell_refinement 'Bruker SMART'
_computing_data_collection 'Bruker SMART'
_computing_data_reduction 'Bruker SMART'
_computing_molecular_graphics 'Diamond 3.1d (Crystal Impact Gbr, 2006)'
_computing_publication_material 'Bruker SMART'
_computing_structure_refinement 'SHELXL-97 (Sheldrick, 1997)'
_computing_structure_solution 'SHELXS-97 (Sheldrick, 1990)'
_diffrn_ambient_temperature 173(2)
_diffrn_measured_fraction_theta_full 0.978
_diffrn_measured_fraction_theta_max 0.978
_diffrn_measurement_device_type 'CCD area detector'
_diffrn_measurement_method 'phi and omega scans'
_diffrn_radiation_monochromator graphite
_diffrn_radiation_source 'fine-focus sealed tube'
_diffrn_radiation_type MoK\a
_diffrn_radiation_wavelength 0.71073
_diffrn_reflns_av_R_equivalents 0.0653
_diffrn_reflns_av_sigmaI/netI 0.1105
_diffrn_reflns_limit_h_max 19
_diffrn_reflns_limit_h_min -19
_diffrn_reflns_limit_k_max 19
_diffrn_reflns_limit_k_min -19
_diffrn_reflns_limit_l_max 25
_diffrn_reflns_limit_l_min -25
_diffrn_reflns_number 21703
_diffrn_reflns_theta_full 28.29
_diffrn_reflns_theta_max 28.29
_diffrn_reflns_theta_min 1.62
_diffrn_standards_interval_count 0.3
_diffrn_standards_interval_time 30
_exptl_absorpt_coefficient_mu 20.209
_exptl_absorpt_correction_T_max 0.38357
_exptl_absorpt_correction_T_min 0.09804
_exptl_absorpt_correction_type numerical
_exptl_crystal_colour 'Orange red'
_exptl_crystal_density_diffrn 3.578
_exptl_crystal_description rod
_exptl_crystal_F_000 3264
_exptl_crystal_size_max 0.162
_exptl_crystal_size_mid 0.048
_exptl_crystal_size_min 0.048
_refine_diff_density_max 1.658
_refine_diff_density_min -1.630
_refine_diff_density_rms 0.309
_refine_ls_abs_structure_details 'Flack H D (1983), Acta Cryst. A39, 876-881'
_refine_ls_abs_structure_Flack 0.25(1)
_refine_ls_extinction_coef 0.000271(19)
_refine_ls_extinction_expression Fc^*^=kFc[1+0.001xFc^2^\l^3^/sin(2\q)]^-1/4^
_refine_ls_extinction_method SHELXL
_refine_ls_goodness_of_fit_ref 0.974
_refine_ls_hydrogen_treatment none
_refine_ls_matrix_type full
_refine_ls_number_parameters 365
_refine_ls_number_reflns 10294
_refine_ls_number_restraints 1
_refine_ls_restrained_S_all 0.974
_refine_ls_R_factor_all 0.1492
_refine_ls_R_factor_gt 0.0461
_refine_ls_shift/su_max 0.001
_refine_ls_shift/su_mean 0.000
_refine_ls_structure_factor_coef Fsqd
_refine_ls_weighting_details 'calc w=1/[\s^2^(Fo^2^)+(0.0328P)^2^+0.0000P] where P=(Fo^2^+2Fc^2^)/3'
_refine_ls_weighting_scheme calc
_refine_ls_wR_factor_gt 0.0817
_refine_ls_wR_factor_ref 0.1143
_reflns_number_gt 5037
_reflns_number_total 10294
_reflns_threshold_expression >2sigma(I)
_cod_data_source_file ja075096csi20070906_061740_3.cif
_cod_data_source_block K2P2Se6_173K
_cod_database_code 4110255

loop_
_symmetry_equiv_pos_as_xyz
'x, y, z'
'-y, x-y, z+1/3'
'-x+y, -x, z+2/3'

loop_
_atom_site_label
_atom_site_type_symbol
_atom_site_fract_x
_atom_site_fract_y
_atom_site_fract_z
_atom_site_U_iso_or_equiv
_atom_site_adp_type
_atom_site_occupancy
_atom_site_symmetry_multiplicity
_atom_site_calc_flag
Se1 Se 1.3688(5) 0.9676(5) 0.0645(4) 0.0135(13) Uani 1 1 d
Se2 Se 0.6125(5) 1.2292(5) 0.0332(4) 0.0171(13) Uani 1 1 d
Se3 Se 0.6208(6) 0.9822(6) 0.0147(4) 0.0255(16) Uani 1 1 d
Se4 Se 1.1357(5) 0.4907(6) 0.2239(3) 0.0202(13) Uani 1 1 d
Se5 Se 0.8603(6) 1.2651(5) 0.2076(4) 0.0190(14) Uani 1 1 d
Se6 Se 0.9132(6) 0.5372(5) 0.1757(4) 0.0205(15) Uani 1 1 d
Se7 Se 0.8756(5) 0.4608(5) 0.0627(4) 0.0136(13) Uani 1 1 d
Se8 Se 1.1483(5) 0.5153(6) 0.0166(4) 0.0288(15) Uani 1 1 d
Se9 Se 1.0967(6) 0.7344(6) 0.0324(4) 0.0206(16) Uani 1 1 d
Se10 Se 0.6399(5) 0.5185(5) 0.2246(3) 0.0193(13) Uani 1 1 d
Se11 Se 1.3824(6) 1.2740(5) 0.2041(4) 0.0183(15) Uani 1 1 d
Se12 Se 1.4013(6) 1.5368(6) 0.1759(3) 0.0168(14) Uani 1 1 d
Se13 Se 0.3654(5) 0.4607(5) 0.0622(4) 0.0137(13) Uani 1 1 d
Se14 Se 0.6081(6) 0.7255(5) 0.0350(4) 0.0168(14) Uani 1 1 d
Se15 Se 0.6201(5) 0.4810(5) 0.0146(4) 0.0221(15) Uani 1 1 d
Se16 Se 1.3598(6) 0.7670(5) 0.2049(4) 0.0172(14) Uani 1 1 d
Se17 Se 0.6374(5) 0.9920(5) 0.2247(3) 0.0182(14) Uani 1 1 d
Se18 Se 1.4164(6) 1.0437(5) 0.1775(4) 0.0181(14) Uani 1 1 d
Se19 Se 0.8701(5) 0.9560(5) 0.0639(4) 0.0147(13) Uani 1 1 d
Se20 Se 0.0925(6) 0.2310(6) 0.0355(4) 0.0220(15) Uani 1 1 d
Se21 Se 0.9879(6) 1.1305(5) 0.3494(4) 0.0299(17) Uani 1 1 d
Se22 Se 1.1402(5) 1.0149(5) 0.2256(3) 0.0185(13) Uani 1 1 d
Se23 Se 0.8845(6) 0.7708(5) 0.2070(4) 0.0192(14) Uani 1 1 d
Se24 Se 0.8997(6) 1.0310(5) 0.1781(4) 0.0166(14) Uani 1 1 d
K1 K 0.6431(12) 0.7647(11) 0.2114(8) 0.026(3) Uani 1 1 d
K2 K 1.1398(12) 1.2618(12) 0.2087(8) 0.030(4) Uani 1 1 d
K3 K 1.1393(11) 0.7869(11) 0.2066(8) 0.028(3) Uani 1 1 d
K4 K 0.8517(11) 0.7101(11) 0.0339(7) 0.026(3) Uani 1 1 d
K5 K 0.7876(12) 0.6401(11) 0.3684(7) 0.025(3) Uani 1 1 d
K6 K 0.3789(11) 0.2345(10) 0.0306(7) 0.019(3) Uani 1 1 d
K7 K 0.6404(11) 0.2918(9) 0.2050(7) 0.028(3) Uani 1 1 d
K8 K 0.3815(11) 0.7381(10) 0.0314(7) 0.025(3) Uani 1 1 d
P1 P 0.5302(13) 1.0629(12) 0.0079(9) 0.011(3) Uani 1 1 d
P2 P 0.9693(13) 0.4295(13) 0.2324(9) 0.012(3) Uani 1 1 d
P3 P 1.0372(12) 0.5712(13) 0.0091(8) 0.013(3) Uani 1 1 d
P4 P 1.4711(13) 1.4389(13) 0.2312(8) 0.012(3) Uani 1 1 d
P5 P 0.5276(12) 0.5597(13) 0.0086(9) 0.011(3) Uani 1 1 d
P6 P 1.4701(12) 0.9309(11) 0.2316(8) 0.011(3) Uani 1 1 d
P7 P 1.0319(13) 1.0677(12) 0.0105(9) 0.015(3) Uani 1 1 d
P8 P 0.9724(12) 0.9355(12) 0.2344(8) 0.012(3) Uani 1 1 d

loop_
_atom_site_aniso_label
_atom_site_aniso_U_11
_atom_site_aniso_U_22
_atom_site_aniso_U_33
_atom_site_aniso_U_23
_atom_site_aniso_U_13
_atom_site_aniso_U_12
Se1 0.007(3) 0.018(3) 0.013(3) 0.001(2) -0.001(2) 0.005(2)
Se2 0.021(3) 0.010(2) 0.017(3) 0.001(2) -0.005(2) 0.006(2)
Se3 0.022(3) 0.027(3) 0.030(3) -0.001(3) -0.004(2) 0.015(3)
Se4 0.013(3) 0.032(3) 0.014(3) -0.006(2) 0.000(2) 0.010(3)
Se5 0.032(3) 0.010(3) 0.015(3) -0.002(2) -0.004(2) 0.010(2)
Se6 0.034(4) 0.019(3) 0.013(3) 0.004(2) 0.003(3) 0.017(3)
Se7 0.012(3) 0.017(3) 0.013(3) 0.001(2) 0.000(2) 0.008(2)
Se8 0.025(3) 0.035(3) 0.035(3) -0.006(3) -0.007(3) 0.021(3)
Se9 0.030(4) 0.015(3) 0.012(3) -0.001(2) -0.004(2) 0.008(3)
Se10 0.008(3) 0.027(3) 0.014(2) 0.001(2) -0.001(2) 0.003(2)
Se11 0.030(3) 0.014(3) 0.012(3) -0.005(2) -0.006(2) 0.012(2)
Se12 0.025(3) 0.021(3) 0.007(3) 0.002(2) 0.003(2) 0.013(3)
Se13 0.007(3) 0.016(3) 0.018(3) 0.001(2) 0.002(2) 0.005(2)
Se14 0.024(3) 0.011(3) 0.016(3) 0.001(2) -0.005(2) 0.010(2)
Se15 0.019(3) 0.025(3) 0.026(3) 0.004(3) -0.001(2) 0.013(3)
Se16 0.031(3) 0.009(3) 0.014(3) -0.001(2) -0.005(3) 0.011(2)
Se17 0.013(3) 0.026(3) 0.013(2) -0.005(2) -0.002(2) 0.008(2)
Se18 0.032(3) 0.017(3) 0.010(3) 0.004(2) 0.006(3) 0.016(3)
Se19 0.010(3) 0.013(2) 0.017(3) -0.001(2) 0.000(2) 0.002(2)
Se20 0.028(3) 0.019(3) 0.014(3) -0.001(2) -0.007(2) 0.007(2)
Se21 0.039(4) 0.015(3) 0.035(3) -0.003(2) 0.005(3) 0.013(3)
Se22 0.008(2) 0.026(3) 0.015(2) -0.003(2) -0.001(2) 0.004(2)
Se23 0.029(3) 0.014(3) 0.016(3) -0.006(2) -0.008(3) 0.012(2)
Se24 0.025(3) 0.017(3) 0.010(3) 0.005(2) 0.006(2) 0.013(2)
K1 0.020(6) 0.027(7) 0.031(7) 0.000(5) -0.002(5) 0.012(5)
K2 0.021(6) 0.026(8) 0.034(7) -0.006(5) -0.017(5) 0.006(5)
K3 0.019(6) 0.016(6) 0.040(8) -0.002(5) -0.014(5) 0.001(5)
K4 0.036(7) 0.045(7) 0.006(5) -0.007(5) -0.010(5) 0.027(6)
K5 0.042(8) 0.029(6) 0.011(6) -0.007(5) 0.005(5) 0.024(6)
K6 0.033(7) 0.023(6) 0.004(6) -0.003(4) 0.000(5) 0.017(6)
K7 0.025(6) 0.017(6) 0.031(7) -0.003(5) -0.010(5) 0.003(5)
K8 0.040(7) 0.024(7) 0.012(5) -0.002(4) -0.011(5) 0.018(6)
P1 0.014(7) 0.014(7) 0.005(8) 0.004(5) 0.002(5) 0.006(6)
P2 0.021(7) 0.018(7) 0.007(7) -0.003(5) -0.005(5) 0.018(5)
P3 0.017(8) 0.016(7) 0.009(7) 0.009(5) 0.006(5) 0.011(6)
P4 0.009(7) 0.018(7) 0.014(7) -0.008(6) -0.003(6) 0.010(6)
P5 0.009(6) 0.017(7) 0.007(7) 0.008(5) 0.005(5) 0.007(5)
P6 0.011(6) 0.007(6) 0.014(8) -0.008(5) -0.005(5) 0.005(5)
P7 0.019(7) 0.010(7) 0.016(7) 0.008(6) 0.003(6) 0.009(6)
P8 0.007(6) 0.011(7) 0.017(7) -0.007(6) -0.006(5) 0.004(5)

loop_
_atom_type_symbol
_atom_type_description
_atom_type_scat_dispersion_real
_atom_type_scat_dispersion_imag
_atom_type_scat_source
P P 0.1023 0.0942 'International Tables Vol C Tables 4.2.6.8 and 6.1.1.4'
K K 0.2009 0.2494 'International Tables Vol C Tables 4.2.6.8 and 6.1.1.4'
Se Se -0.0929 2.2259 'International Tables Vol C Tables 4.2.6.8 and 6.1.1.4'

loop_
_geom_angle_atom_site_label_1
_geom_angle_atom_site_label_2
_geom_angle_atom_site_label_3
_geom_angle
_geom_angle_site_symmetry_1
_geom_angle_site_symmetry_3
P1 Se1 Se18 99.6(5) 1_655 .
P1 Se1 K8 88.1(5) 1_655 1_655
Se18 Se1 K8 118.0(4) . 1_655
P1 Se1 K6 78.7(5) 1_655 1_665
Se18 Se1 K6 79.8(3) . 1_665
K8 Se1 K6 159.7(3) 1_655 1_665
P1 Se2 K7 116.5(5) . 1_565
P1 Se2 K6 91.2(5) . 1_565
K7 Se2 K6 89.7(4) 1_565 1_565
P1 Se2 K7 105.4(5) . 3_674
K7 Se2 K7 137.5(3) 1_565 3_674
K6 Se2 K7 82.5(3) 1_565 3_674
P1 Se2 K5 86.5(5) . 3_674
K7 Se2 K5 91.1(4) 1_565 3_674
K6 Se2 K5 177.7(4) 1_565 3_674
K7 Se2 K5 98.4(4) 3_674 3_674
P1 Se3 K3 120.4(6) . 3_674
P1 Se3 K5 92.6(5) . 3_674
K3 Se3 K5 107.1(4) 3_674 3_674
P1 Se3 K8 89.4(5) . .
K3 Se3 K8 81.7(3) 3_674 .
K5 Se3 K8 168.2(4) 3_674 .
P2 Se4 K8 110.4(6) . 2_765
P2 Se4 K2 99.8(5) . 1_545
K8 Se4 K2 116.5(4) 2_765 1_545
P2 Se5 K5 112.9(6) 1_565 3_674
P2 Se5 K6 105.7(6) 1_565 2_665
K5 Se5 K6 141.3(5) 3_674 2_665
P2 Se5 K7 95.1(5) 1_565 1_565
K5 Se5 K7 94.9(4) 3_674 1_565
K6 Se5 K7 84.8(4) 2_665 1_565
Se7 Se6 P2 100.1(5) . .
Se7 Se6 K3 121.1(4) . .
P2 Se6 K3 98.9(5) . .
Se7 Se6 K7 78.6(3) . .
P2 Se6 K7 81.7(5) . .
K3 Se6 K7 159.5(4) . .
P3 Se7 Se6 98.8(5) . .
P3 Se7 K5 101.0(5) . 3_664
Se6 Se7 K5 120.4(3) . 3_664
P3 Se7 K4 79.9(5) . .
Se6 Se7 K4 77.9(3) . .
K5 Se7 K4 160.9(3) 3_664 .
P3 Se8 K8 103.3(6) . 1_655
P3 Se8 K1 110.8(5) . 3_664
K8 Se8 K1 116.3(4) 1_655 3_664
P3 Se9 K3 112.4(5) . .
P3 Se9 K4 93.8(5) . .
K3 Se9 K4 94.6(4) . .
P3 Se9 K2 107.1(5) . 3_674
K3 Se9 K2 140.4(5) . 3_674
K4 Se9 K2 83.6(4) . 3_674
P4 Se10 K7 92.3(5) 1_445 .
P4 Se10 K5 119.9(5) 1_445 .
K7 Se10 K5 107.1(4) . .
P4 Se10 K1 89.0(5) 1_445 .
K7 Se10 K1 169.6(4) . .
K5 Se10 K1 81.0(4) . .
P4 Se11 K6 112.2(6) . 1_665
P4 Se11 K2 94.6(5) . .
K6 Se11 K2 95.1(4) 1_665 .
P4 Se11 K4 104.8(5) . 2_765
K6 Se11 K4 143.0(4) 1_665 2_765
K2 Se11 K4 81.3(4) . 2_765
P4 Se11 K7 84.1(5) . 1_665
K6 Se11 K7 86.7(4) 1_665 1_665
K2 Se11 K7 178.0(4) . 1_665
K4 Se11 K7 97.7(4) 2_765 1_665
Se13 Se12 P4 100.4(5) 1_665 .
Se13 Se12 K1 120.3(4) 1_665 1_665
P4 Se12 K1 87.4(5) . 1_665
Se13 Se12 K2 78.0(3) 1_665 .
P4 Se12 K2 78.9(5) . .
K1 Se12 K2 159.2(4) 1_665 .
P5 Se13 Se12 101.0(5) . 1_445
P5 Se13 K6 89.5(5) . .
Se12 Se13 K6 120.2(4) 1_445 .
P5 Se14 K1 111.7(6) . .
P5 Se14 K8 93.2(5) . .
K1 Se14 K8 94.5(4) . .
P5 Se14 K3 105.7(6) . 3_674
K1 Se14 K3 142.5(4) . 3_674
K8 Se14 K3 81.0(3) . 3_674
P5 Se14 K4 86.1(5) . .
K1 Se14 K4 86.9(4) . .
K8 Se14 K4 178.5(4) . .
K3 Se14 K4 97.9(4) 3_674 .
P5 Se15 K4 93.5(5) . .
P5 Se15 K7 121.2(6) . 3_664
K4 Se15 K7 105.9(4) . 3_664
P5 Se15 K6 88.7(5) . .
K4 Se15 K6 168.8(4) . .
K7 Se15 K6 82.2(3) 3_664 .
P6 Se16 K8 107.6(5) . 1_655
P6 Se16 K3 96.7(5) . .
K8 Se16 K3 100.0(4) 1_655 .
P6 Se16 K8 104.9(5) . 2_765
K8 Se16 K8 146.8(3) 1_655 2_765
K3 Se16 K8 82.7(4) . 2_765
P6 Se17 K6 111.7(5) 1_455 2_665
P6 Se17 K1 100.3(5) 1_455 .
K6 Se17 K1 115.6(4) 2_665 .
Se1 Se18 P6 100.8(5) . .
Se1 Se18 K7 121.8(4) . 1_665
P6 Se18 K7 101.0(5) . 1_665
Se1 Se18 K3 76.0(3) . .
P6 Se18 K3 79.5(4) . .
K7 Se18 K3 161.2(4) 1_665 .
P7 Se19 Se24 100.7(5) . .
P7 Se19 K4 100.3(5) . .
Se24 Se19 K4 121.6(4) . .
P7 Se19 K5 78.4(5) . 3_674
Se24 Se19 K5 76.6(3) . 3_674
K4 Se19 K5 161.3(3) . 3_674
P7 Se20 K2 108.1(6) 1_445 1_445
P7 Se20 K5 94.3(5) 1_445 3_564
K2 Se20 K5 98.6(4) 1_445 3_564
P7 Se20 K1 106.1(6) 1_445 3_564
K2 Se20 K1 145.5(5) 1_445 3_564
K5 Se20 K1 83.5(4) 3_564 3_564
P7 Se21 K6 104.0(6) 2_765 2_665
P7 Se21 K2 111.9(6) 2_765 .
K6 Se21 K2 114.1(5) 2_665 .
P8 Se22 K3 92.0(5) . .
P8 Se22 K4 119.4(5) . 2_765
K3 Se22 K4 108.1(4) . 2_765
P8 Se22 K2 88.6(5) . .
K3 Se22 K2 168.8(4) . .
K4 Se22 K2 81.2(4) 2_765 .
P8 Se23 K4 117.2(6) . .
P8 Se23 K1 93.1(5) . .
K4 Se23 K1 90.5(4) . .
P8 Se23 K5 104.5(5) . .
K4 Se23 K5 137.8(4) . .
K1 Se23 K5 80.6(4) . .
P8 Se23 K3 84.7(5) . .
K4 Se23 K3 91.2(4) . .
K1 Se23 K3 177.7(4) . .
K5 Se23 K3 99.2(4) . .
Se19 Se24 P8 99.8(5) . .
Se19 Se24 K2 117.5(4) . .
P8 Se24 K2 88.0(5) . .
Se19 Se24 K1 79.8(3) . .
P8 Se24 K1 80.2(5) . .
K2 Se24 K1 160.7(4) . .
Se17 K1 Se8 98.9(4) . 2_655
Se17 K1 Se14 99.5(4) . .
Se8 K1 Se14 131.8(5) 2_655 .
Se17 K1 Se20 78.5(4) . 2_665
Se8 K1 Se20 68.4(3) 2_655 2_665
Se14 K1 Se20 159.4(6) . 2_665
Se17 K1 Se23 120.0(5) . .
Se8 K1 Se23 115.4(4) 2_655 .
Se14 K1 Se23 92.6(4) . .
Se20 K1 Se23 71.5(3) 2_665 .
Se17 K1 Se12 116.1(4) . 1_445
Se8 K1 Se12 62.1(3) 2_655 1_445
Se14 K1 Se12 69.8(3) . 1_445
Se20 K1 Se12 129.8(5) 2_665 1_445
Se23 K1 Se12 123.2(4) . 1_445
Se17 K1 Se10 171.5(5) . .
Se8 K1 Se10 73.4(3) 2_655 .
Se14 K1 Se10 88.5(4) . .
Se20 K1 Se10 95.1(4) 2_665 .
Se23 K1 Se10 62.1(3) . .
Se12 K1 Se10 63.8(3) 1_445 .
Se17 K1 Se24 60.8(3) . .
Se8 K1 Se24 137.7(5) 2_655 .
Se14 K1 Se24 89.8(4) . .
Se20 K1 Se24 71.1(3) 2_665 .
Se23 K1 Se24 60.7(3) . .
Se12 K1 Se24 159.0(5) 1_445 .
Se10 K1 Se24 122.7(4) . .
Se17 K1 K5 126.4(4) . .
Se8 K1 K5 65.5(3) 2_655 .
Se14 K1 K5 130.0(5) . .
Se20 K1 K5 47.9(3) 2_665 .
Se23 K1 K5 49.9(3) . .
Se12 K1 K5 101.3(3) 1_445 .
Se10 K1 K5 47.5(3) . .
Se24 K1 K5 95.7(3) . .
Se17 K1 K4 122.6(4) . .
Se8 K1 K4 138.4(4) 2_655 .
Se14 K1 K4 49.0(2) . .
Se20 K1 K4 114.8(4) 2_665 .
Se23 K1 K4 43.8(3) . .
Se12 K1 K4 97.4(3) 1_445 .
Se10 K1 K4 65.1(3) . .
Se24 K1 K4 71.4(3) . .
K5 K1 K4 86.1(4) . .
Se17 K1 K8 74.5(3) . .
Se8 K1 K8 101.9(4) 2_655 .
Se14 K1 K8 42.9(2) . .
Se20 K1 K8 149.5(4) 2_665 .
Se23 K1 K8 135.3(4) . .
Se12 K1 K8 54.9(3) 1_445 .
Se10 K1 K8 110.1(3) . .
Se24 K1 K8 106.6(3) . .
K5 K1 K8 155.7(3) . .
K4 K1 K8 91.9(3) . .
Se20 K2 Se4 96.5(4) 1_665 1_565
Se20 K2 Se21 131.7(5) 1_665 .
Se4 K2 Se21 99.3(5) 1_565 .
Se20 K2 Se9 160.8(6) 1_665 2_765
Se4 K2 Se9 76.9(4) 1_565 2_765
Se21 K2 Se9 67.5(3) . 2_765
Se20 K2 Se11 96.9(5) 1_665 .
Se4 K2 Se11 118.3(5) 1_565 .
Se21 K2 Se11 114.4(5) . .
Se9 K2 Se11 71.5(4) 2_765 .
Se20 K2 Se24 70.5(3) 1_665 .
Se4 K2 Se24 117.6(5) 1_565 .
Se21 K2 Se24 61.7(3) . .
Se9 K2 Se24 128.6(5) 2_765 .
Se11 K2 Se24 123.7(5) . .
Se20 K2 Se22 93.2(4) 1_665 .
Se4 K2 Se22 170.0(5) 1_565 .
Se21 K2 Se22 72.1(4) . .
Se9 K2 Se22 94.7(4) 2_765 .
Se11 K2 Se22 62.7(3) . .
Se24 K2 Se22 63.5(3) . .
Se20 K2 Se12 90.7(4) 1_665 .
Se4 K2 Se12 59.8(3) 1_565 .
Se21 K2 Se12 136.3(5) . .
Se9 K2 Se12 70.3(3) 2_765 .
Se11 K2 Se12 60.1(3) . .
Se24 K2 Se12 160.9(5) . .
Se22 K2 Se12 122.8(4) . .
Se20 K2 K4 134.7(5) 1_665 2_765
Se4 K2 K4 125.0(4) 1_565 2_765
Se21 K2 K4 64.4(3) . 2_765
Se9 K2 K4 48.1(3) 2_765 2_765
Se11 K2 K4 50.1(3) . 2_765
Se24 K2 K4 100.5(4) . 2_765
Se22 K2 K4 47.0(3) . 2_765
Se12 K2 K4 95.1(3) . 2_765
Se20 K2 K6 55.5(3) 1_665 1_665
Se4 K2 K6 119.5(4) 1_565 1_665
Se21 K2 K6 140.4(4) . 1_665
Se9 K2 K6 111.9(5) 2_765 1_665
Se11 K2 K6 41.5(3) . 1_665
Se24 K2 K6 102.4(3) . 1_665
Se22 K2 K6 68.4(3) . 1_665
Se12 K2 K6 67.6(3) . 1_665
K4 K2 K6 85.7(4) 2_765 1_665
Se20 K2 K5 41.0(2) 1_665 3_674
Se4 K2 K5 77.0(4) 1_565 3_674
Se21 K2 K5 99.7(4) . 3_674
Se9 K2 K5 148.3(5) 2_765 3_674
Se11 K2 K5 137.9(5) . 3_674
Se24 K2 K5 52.9(3) . 3_674
Se22 K2 K5 109.1(3) . 3_674
Se12 K2 K5 110.5(3) . 3_674
K4 K2 K5 153.2(3) 2_765 3_674
K6 K2 K5 96.4(3) 1_665 3_674
Se22 K3 Se3 107.2(5) . 2_765
Se22 K3 Se9 103.9(4) . .
Se3 K3 Se9 131.2(5) 2_765 .
Se22 K3 Se16 123.9(5) . .
Se3 K3 Se16 99.9(4) 2_765 .
Se9 K3 Se16 92.7(4) . .
Se22 K3 Se14 77.8(3) . 2_765
Se3 K3 Se14 64.7(3) 2_765 2_765
Se9 K3 Se14 160.3(5) . 2_765
Se16 K3 Se14 71.0(3) . 2_765
Se22 K3 Se6 125.6(4) . .
Se3 K3 Se6 62.9(3) 2_765 .
Se9 K3 Se6 68.4(3) . .
Se16 K3 Se6 110.4(4) . .
Se14 K3 Se6 126.9(5) 2_765 .
Se22 K3 Se23 63.6(3) . .
Se3 K3 Se23 76.1(3) 2_765 .
Se9 K3 Se23 85.4(3) . .
Se16 K3 Se23 172.5(5) . .
Se14 K3 Se23 112.2(4) 2_765 .
Se6 K3 Se23 62.1(3) . .
Se22 K3 Se18 65.0(3) . .
Se3 K3 Se18 133.5(4) 2_765 .
Se9 K3 Se18 93.7(4) . .
Se16 K3 Se18 60.7(3) . .
Se14 K3 Se18 68.9(3) 2_765 .
Se6 K3 Se18 160.4(5) . .
Se23 K3 Se18 126.6(4) . .
Se22 K3 K8 125.9(4) . 2_765
Se3 K3 K8 51.1(3) 2_765 2_765
Se9 K3 K8 128.0(4) . 2_765
Se16 K3 K8 49.3(3) . 2_765
Se14 K3 K8 48.3(2) 2_765 2_765
Se6 K3 K8 90.8(4) . 2_765
Se23 K3 K8 127.2(4) . 2_765
Se18 K3 K8 94.5(3) . 2_765
Se22 K3 K4 83.0(3) . .
Se3 K3 K4 105.4(4) 2_765 .
Se9 K3 K4 43.0(2) . .
Se16 K3 K4 135.0(4) . .
Se14 K3 K4 154.0(4) 2_765 .
Se6 K3 K4 54.0(3) . .
Se23 K3 K4 42.4(3) . .
Se18 K3 K4 118.0(3) . .
K8 K3 K4 144.8(4) 2_765 .
Se23 K4 Se22 130.5(5) . 3_674
Se23 K4 Se15 107.8(4) . .
Se22 K4 Se15 106.3(4) 3_674 .
Se23 K4 Se9 88.7(4) . .
Se22 K4 Se9 99.6(4) 3_674 .
Se15 K4 Se9 125.4(5) . .
Se23 K4 Se19 69.2(3) . .
Se22 K4 Se19 62.2(3) 3_674 .
Se15 K4 Se19 123.8(4) . .
Se9 K4 Se19 110.8(4) . .
Se23 K4 Se11 157.3(5) . 3_674
Se22 K4 Se11 64.5(3) 3_674 3_674
Se15 K4 Se11 78.5(3) . 3_674
Se9 K4 Se11 70.6(3) . 3_674
Se19 K4 Se11 126.1(4) . 3_674
Se23 K4 Se14 89.6(4) . .
Se22 K4 Se14 75.5(3) 3_674 .
Se15 K4 Se14 62.7(3) . .
Se9 K4 Se14 171.8(5) . .
Se19 K4 Se14 61.2(3) . .
Se11 K4 Se14 112.2(4) 3_674 .
Se23 K4 Se7 92.4(3) . .
Se22 K4 Se7 134.1(4) 3_674 .
Se15 K4 Se7 66.4(3) . .
Se9 K4 Se7 61.0(3) . .
Se19 K4 Se7 160.7(4) . .
Se11 K4 Se7 69.7(3) 3_674 .
Se14 K4 Se7 127.1(4) . .
Se23 K4 K2 122.7(5) . 3_674
Se22 K4 K2 51.8(3) 3_674 3_674
Se15 K4 K2 127.0(4) . 3_674
Se9 K4 K2 48.2(3) . 3_674
Se19 K4 K2 90.5(3) . 3_674
Se11 K4 K2 48.6(3) 3_674 3_674
Se14 K4 K2 127.3(4) . 3_674
Se7 K4 K2 94.7(3) . 3_674
Se23 K4 K1 45.7(2) . .
Se22 K4 K1 108.2(4) 3_674 .
Se15 K4 K1 80.7(4) . .
Se9 K4 K1 134.3(4) . .
Se19 K4 K1 56.9(3) . .
Se11 K4 K1 154.6(4) 3_674 .
Se14 K4 K1 44.1(3) . .
Se7 K4 K1 114.6(3) . .
K2 K4 K1 147.1(3) 3_674 .
Se23 K4 K3 46.3(2) . .
Se22 K4 K3 125.2(3) 3_674 .
Se15 K4 K3 127.3(3) . .
Se9 K4 K3 42.4(3) . .
Se19 K4 K3 92.2(3) . .
Se11 K4 K3 112.2(4) 3_674 .
Se14 K4 K3 135.6(4) . .
Se7 K4 K3 69.9(3) . .
K2 K4 K3 84.0(4) 3_674 .
K1 K4 K3 92.1(3) . .
Se5 K5 Se20 93.7(4) 2_765 2_665
Se5 K5 Se10 131.4(5) 2_765 .
Se20 K5 Se10 99.7(4) 2_665 .
Se5 K5 Se3 104.0(4) 2_765 2_765
Se20 K5 Se3 124.1(5) 2_665 2_765
Se10 K5 Se3 106.2(4) . 2_765
Se5 K5 Se23 161.6(5) 2_765 .
Se20 K5 Se23 71.6(3) 2_665 .
Se10 K5 Se23 63.9(3) . .
Se3 K5 Se23 76.9(3) 2_765 .
Se5 K5 Se7 69.0(3) 2_765 2_655
Se20 K5 Se7 110.9(4) 2_665 2_655
Se10 K5 Se7 62.5(3) . 2_655
Se3 K5 Se7 125.0(4) 2_765 2_655
Se23 K5 Se7 125.9(4) . 2_655
Se5 K5 Se2 85.3(4) 2_765 2_765
Se20 K5 Se2 172.6(5) 2_665 2_765
Se10 K5 Se2 75.7(3) . 2_765
Se3 K5 Se2 63.2(3) 2_765 2_765
Se23 K5 Se2 110.7(4) . 2_765
Se7 K5 Se2 61.9(3) 2_655 2_765
Se5 K5 Se19 94.2(4) 2_765 2_765
Se20 K5 Se19 61.0(3) 2_665 2_765
Se10 K5 Se19 133.0(4) . 2_765
Se3 K5 Se19 65.1(3) 2_765 2_765
Se23 K5 Se19 69.3(3) . 2_765
Se7 K5 Se19 161.5(4) 2_655 2_765
Se2 K5 Se19 126.4(4) 2_765 2_765
Se5 K5 K1 127.8(5) 2_765 .
Se20 K5 K1 48.6(3) 2_665 .
Se10 K5 K1 51.5(3) . .
Se3 K5 K1 126.2(4) 2_765 .
Se23 K5 K1 49.4(3) . .
Se7 K5 K1 90.2(3) 2_655 .
Se2 K5 K1 127.2(4) 2_765 .
Se19 K5 K1 94.6(3) 2_765 .
Se5 K5 K7 43.1(2) 2_765 2_655
Se20 K5 K7 136.0(4) 2_665 2_655
Se10 K5 K7 104.9(4) . 2_655
Se3 K5 K7 82.9(3) 2_765 2_655
Se23 K5 K7 152.3(4) . 2_655
Se7 K5 K7 54.1(2) 2_655 2_655
Se2 K5 K7 42.2(3) 2_765 2_655
Se19 K5 K7 118.5(3) 2_765 2_655
K1 K5 K7 144.2(3) . 2_655
Se5 K5 K2 53.5(2) 2_765 2_765
Se20 K5 K2 40.4(3) 2_665 2_765
Se10 K5 K2 127.5(4) . 2_765
Se3 K5 K2 123.8(4) 2_765 2_765
Se23 K5 K2 110.4(4) . 2_765
Se7 K5 K2 96.3(3) 2_655 2_765
Se2 K5 K2 138.7(4) 2_765 2_765
Se19 K5 K2 66.6(3) 2_765 2_765
K1 K5 K2 84.0(4) . 2_765
K7 K5 K2 96.5(3) 2_655 2_765
Se11 K6 Se17 132.5(5) 1_445 3_564
Se11 K6 Se5 160.5(5) 1_445 3_564
Se17 K6 Se5 66.6(3) 3_564 3_564
Se11 K6 Se21 99.6(4) 1_445 3_564
Se17 K6 Se21 97.5(4) 3_564 3_564
Se5 K6 Se21 78.7(3) 3_564 3_564
Se11 K6 Se2 93.5(4) 1_445 1_545
Se17 K6 Se2 113.9(4) 3_564 1_545
Se5 K6 Se2 71.8(3) 3_564 1_545
Se21 K6 Se2 121.9(4) 3_564 1_545
Se11 K6 Se13 70.6(3) 1_445 .
Se17 K6 Se13 62.0(3) 3_564 .
Se5 K6 Se13 128.0(5) 3_564 .
Se21 K6 Se13 114.5(5) 3_564 .
Se2 K6 Se13 123.2(4) 1_545 .
Se11 K6 Se15 89.3(4) 1_445 .
Se17 K6 Se15 72.4(3) 3_564 .
Se5 K6 Se15 94.7(4) 3_564 .
Se21 K6 Se15 169.6(5) 3_564 .
Se2 K6 Se15 62.4(3) 1_545 .
Se13 K6 Se15 63.3(3) . .
Se11 K6 Se1 90.0(4) 1_445 1_445
Se17 K6 Se1 136.8(4) 3_564 1_445
Se5 K6 Se1 71.8(3) 3_564 1_445
Se21 K6 Se1 62.5(3) 3_564 1_445
Se2 K6 Se1 61.1(3) 1_545 1_445
Se13 K6 Se1 160.0(4) . 1_445
Se15 K6 Se1 123.3(4) . 1_445
Se11 K6 K7 130.1(4) 1_445 3_664
Se17 K6 K7 64.8(3) 3_564 3_664
Se5 K6 K7 48.1(3) 3_564 3_664
Se21 K6 K7 126.8(4) 3_564 3_664
Se2 K6 K7 49.2(3) 1_545 3_664
Se13 K6 K7 100.7(4) . 3_664
Se15 K6 K7 47.2(3) . 3_664
Se1 K6 K7 95.7(4) 1_445 3_664
Se11 K6 K7 49.3(2) 1_445 .
Se17 K6 K7 137.9(4) 3_564 .
Se5 K6 K7 115.8(5) 3_564 .
Se21 K6 K7 124.6(4) 3_564 .
Se2 K6 K7 44.3(3) 1_545 .
Se13 K6 K7 97.8(3) . .
Se15 K6 K7 65.5(3) . .
Se1 K6 K7 71.9(3) 1_445 .
K7 K6 K7 85.8(3) 3_664 .
Se11 K6 K2 43.4(2) 1_445 1_445
Se17 K6 K2 102.3(4) 3_564 1_445
Se5 K6 K2 148.2(4) 3_564 1_445
Se21 K6 K2 73.3(3) 3_564 1_445
Se2 K6 K2 136.7(4) 1_545 1_445
Se13 K6 K2 55.4(3) . 1_445
Se15 K6 K2 110.6(3) . 1_445
Se1 K6 K2 106.9(3) 1_445 1_445
K7 K6 K2 155.7(3) 3_664 1_445
K7 K6 K2 92.8(2) . 1_445
Se10 K7 Se2 108.6(4) . 1_545
Se10 K7 Se15 107.7(4) . 2_655
Se2 K7 Se15 130.1(4) 1_545 2_655
Se10 K7 Se5 125.4(4) . 1_545
Se2 K7 Se5 88.6(4) 1_545 1_545
Se15 K7 Se5 97.2(4) 2_655 1_545
Se10 K7 Se2 78.2(3) . 2_765
Se2 K7 Se2 157.4(5) 1_545 2_765
Se15 K7 Se2 63.8(3) 2_655 2_765
Se5 K7 Se2 70.6(3) 1_545 2_765
Se10 K7 Se18 125.4(4) . 1_445
Se2 K7 Se18 69.5(3) 1_545 1_445
Se15 K7 Se18 61.8(3) 2_655 1_445
Se5 K7 Se18 109.2(4) 1_545 1_445
Se2 K7 Se18 125.0(4) 2_765 1_445
Se10 K7 Se11 63.7(3) . 1_445
Se2 K7 Se11 89.7(4) 1_545 1_445
Se15 K7 Se11 77.0(3) 2_655 1_445
Se5 K7 Se11 170.8(4) 1_545 1_445
Se2 K7 Se11 112.2(4) 2_765 1_445
Se18 K7 Se11 61.8(3) 1_445 1_445
Se10 K7 Se6 66.8(3) . .
Se2 K7 Se6 92.4(4) 1_545 .
Se15 K7 Se6 133.4(4) 2_655 .
Se5 K7 Se6 60.9(3) 1_545 .
Se2 K7 Se6 70.0(3) 2_765 .
Se18 K7 Se6 160.2(4) 1_445 .
Se11 K7 Se6 128.2(4) 1_445 .
Se10 K7 K6 126.4(4) . 2_655
Se2 K7 K6 122.2(4) 1_545 2_655
Se15 K7 K6 50.7(3) 2_655 2_655
Se5 K7 K6 47.1(3) 1_545 2_655
Se2 K7 K6 48.3(3) 2_765 2_655
Se18 K7 K6 89.8(3) 1_445 2_655
Se11 K7 K6 127.7(4) 1_445 2_655
Se6 K7 K6 93.6(4) . 2_655
Se10 K7 K6 81.6(3) . .
Se2 K7 K6 46.0(2) 1_545 .
Se15 K7 K6 109.1(4) 2_655 .
Se5 K7 K6 134.4(4) 1_545 .
Se2 K7 K6 154.6(4) 2_765 .
Se18 K7 K6 57.7(3) 1_445 .
Se11 K7 K6 43.9(3) 1_445 .
Se6 K7 K6 115.3(3) . .
K6 K7 K6 147.2(3) 2_655 .
Se10 K7 K5 127.8(3) . 3_664
Se2 K7 K5 46.7(2) 1_545 3_664
Se15 K7 K5 122.9(3) 2_655 3_664
Se5 K7 K5 41.9(3) 1_545 3_664
Se2 K7 K5 111.7(4) 2_765 3_664
Se18 K7 K5 91.7(3) 1_445 3_664
Se11 K7 K5 136.1(4) 1_445 3_664
Se6 K7 K5 69.4(3) . 3_664
K6 K7 K5 82.8(3) 2_655 3_664
K6 K7 K5 92.7(3) . 3_664
Se8 K8 Se4 97.3(4) 1_455 3_674
Se8 K8 Se16 95.2(4) 1_455 1_455
Se4 K8 Se16 131.6(4) 3_674 1_455
Se8 K8 Se14 119.6(4) 1_455 .
Se4 K8 Se14 115.2(4) 3_674 .
Se16 K8 Se14 98.2(4) 1_455 .
Se8 K8 Se16 78.0(3) 1_455 3_674
Se4 K8 Se16 66.3(3) 3_674 3_674
Se16 K8 Se16 162.0(4) 1_455 3_674
Se14 K8 Se16 71.6(3) . 3_674
Se8 K8 Se1 115.5(4) 1_455 1_455
Se4 K8 Se1 62.8(3) 3_674 1_455
Se16 K8 Se1 69.5(3) 1_455 1_455
Se14 K8 Se1 124.4(4) . 1_455
Se16 K8 Se1 128.5(4) 3_674 1_455
Se8 K8 Se3 169.6(4) 1_455 .
Se4 K8 Se3 72.8(3) 3_674 .
Se16 K8 Se3 94.0(4) 1_455 .
Se14 K8 Se3 63.9(3) . .
Se16 K8 Se3 94.7(4) 3_674 .
Se1 K8 Se3 63.3(3) 1_455 .
Se8 K8 K3 125.9(4) 1_455 3_674
Se4 K8 K3 64.5(3) 3_674 3_674
Se16 K8 K3 136.0(4) 1_455 3_674
Se14 K8 K3 50.7(3) . 3_674
Se16 K8 K3 47.9(3) 3_674 3_674
Se1 K8 K3 100.7(4) 1_455 3_674
Se3 K8 K3 47.2(3) . 3_674
Se8 K8 K1 120.0(3) 1_455 .
Se4 K8 K1 142.2(4) 3_674 .
Se16 K8 K1 55.7(2) 1_455 .
Se14 K8 K1 42.6(3) . .
Se16 K8 K1 113.3(4) 3_674 .
Se1 K8 K1 102.0(3) 1_455 .
Se3 K8 K1 69.6(3) . .
K3 K8 K1 87.1(4) 3_674 .
Se2 P1 Se3 116.8(8) . .
Se2 P1 P2 112.3(9) . 3_674
Se3 P1 P2 106.1(9) . 3_674
Se2 P1 Se1 113.6(7) . 1_455
Se3 P1 Se1 111.1(7) . 1_455
P2 P1 Se1 94.6(7) 3_674 1_455
Se4 P2 Se5 120.0(7) . 1_545
Se4 P2 P1 107.5(9) . 2_765
Se5 P2 P1 110.1(9) 1_545 2_765
Se4 P2 Se6 112.8(8) . .
Se5 P2 Se6 109.4(7) 1_545 .
P1 P2 Se6 94.0(6) 2_765 .
Se9 P3 Se8 116.5(8) . .
Se9 P3 P4 111.7(6) . 3_674
Se8 P3 P4 106.0(7) . 3_674
Se9 P3 Se7 112.9(7) . .
Se8 P3 Se7 113.9(7) . .
P4 P3 Se7 93.2(8) 3_674 .
Se11 P4 Se10 118.7(7) . 1_665
Se11 P4 P3 110.5(7) . 2_765
Se10 P4 P3 107.3(7) 1_665 2_765
Se11 P4 Se12 111.7(7) . .
Se10 P4 Se12 111.9(8) 1_665 .
P3 P4 Se12 93.9(8) 2_765 .
Se14 P5 Se15 116.6(7) . .
Se14 P5 P6 111.9(9) . 3_674
Se15 P5 P6 105.7(8) . 3_674
Se14 P5 Se13 114.5(7) . .
Se15 P5 Se13 111.2(7) . .
P6 P5 Se13 94.5(6) 3_674 .
Se17 P6 Se16 120.4(7) 1_655 .
Se17 P6 P5 105.8(8) 1_655 2_765
Se16 P6 P5 110.7(9) . 2_765
Se17 P6 Se18 112.7(7) 1_655 .
Se16 P6 Se18 110.0(7) . .
P5 P6 Se18 93.7(6) 2_765 .
Se21 P7 Se20 116.2(8) 3_674 1_665
Se21 P7 P8 105.7(8) 3_674 3_674
Se20 P7 P8 112.1(6) 1_665 3_674
Se21 P7 Se19 114.0(7) 3_674 .
Se20 P7 Se19 113.2(7) 1_665 .
P8 P7 Se19 93.0(9) 3_674 .
Se22 P8 Se23 118.2(8) . .
Se22 P8 P7 107.8(7) . 2_765
Se23 P8 P7 111.5(7) . 2_765
Se22 P8 Se24 112.0(7) . .
Se23 P8 Se24 110.8(7) . .
P7 P8 Se24 94.0(9) 2_765 .

loop_
_geom_bond_atom_site_label_1
_geom_bond_atom_site_label_2
_geom_bond_distance
_geom_bond_site_symmetry_2
Se1 P1 2.297(17) 1_655
Se1 Se18 2.334(13) .
Se1 K8 3.478(14) 1_655
Se1 K6 3.849(15) 1_665
Se2 P1 2.141(17) .
Se2 K7 3.325(15) 1_565
Se2 K6 3.423(16) 1_565
Se2 K7 3.470(15) 3_674
Se2 K5 3.606(15) 3_674
Se3 P1 2.154(17) .
Se3 K3 3.317(17) 3_674
Se3 K5 3.367(16) 3_674
Se3 K8 3.518(15) .
Se4 P2 2.118(17) .
Se4 K8 3.346(14) 2_765
Se4 K2 3.360(16) 1_545
Se5 P2 2.151(17) 1_565
Se5 K5 3.321(15) 3_674
Se5 K6 3.344(15) 2_665
Se5 K7 3.398(15) 1_565
Se6 Se7 2.330(8) .
Se6 P2 2.346(17) .
Se6 K3 3.509(16) .
Se6 K7 3.811(14) .
Se7 P3 2.305(17) .
Se7 K5 3.484(15) 3_664
Se7 K4 3.836(15) .
Se8 P3 2.138(17) .
Se8 K8 3.318(14) 1_655
Se8 K1 3.363(17) 3_664
Se9 P3 2.119(18) .
Se9 K3 3.348(17) .
Se9 K4 3.388(15) .
Se9 K2 3.393(17) 3_674
Se10 P4 2.123(17) 1_445
Se10 K7 3.309(14) .
Se10 K5 3.351(15) .
Se10 K1 3.554(14) .
Se11 P4 2.133(18) .
Se11 K6 3.307(15) 1_665
Se11 K2 3.433(17) .
Se11 K4 3.510(16) 2_765
Se11 K7 3.616(15) 1_665
Se12 Se13 2.342(7) 1_665
Se12 P4 2.356(17) .
Se12 K1 3.473(16) 1_665
Se12 K2 3.940(16) .
Se13 P5 2.286(17) .
Se13 Se12 2.342(7) 1_445
Se13 K6 3.433(15) .
Se14 P5 2.140(17) .
Se14 K1 3.361(17) .
Se14 K8 3.380(15) .
Se14 K3 3.505(16) 3_674
Se14 K4 3.646(15) .
Se15 P5 2.155(16) .
Se15 K4 3.359(15) .
Se15 K7 3.363(15) 3_664
Se15 K6 3.547(14) .
Se16 P6 2.157(15) .
Se16 K8 3.325(15) 1_655
Se16 K3 3.348(15) .
Se16 K8 3.420(15) 2_765
Se17 P6 2.129(16) 1_455
Se17 K6 3.329(16) 2_665
Se17 K1 3.345(14) .
Se18 P6 2.363(17) .
Se18 K7 3.473(14) 1_665
Se18 K3 3.915(16) .
Se19 P7 2.309(17) .
Se19 Se24 2.347(12) .
Se19 K4 3.483(15) .
Se19 K5 3.888(16) 3_674
Se20 P7 2.125(17) 1_445
Se20 K2 3.311(17) 1_445
Se20 K5 3.352(15) 3_564
Se20 K1 3.391(16) 3_564
Se21 P7 2.126(17) 2_765
Se21 K6 3.339(15) 2_665
Se21 K2 3.358(17) .
Se22 P8 2.113(16) .
Se22 K3 3.317(16) .
Se22 K4 3.345(14) 2_765
Se22 K2 3.595(16) .
Se23 P8 2.131(16) .
Se23 K4 3.341(14) .
Se23 K1 3.456(16) .
Se23 K5 3.481(15) .
Se23 K3 3.582(15) .
Se24 P8 2.368(17) .
Se24 K2 3.462(16) .
Se24 K1 3.842(17) .
K1 Se8 3.363(17) 2_655
K1 Se20 3.391(16) 2_665
K1 Se12 3.473(16) 1_445
K1 K5 4.49(2) .
K1 K4 4.83(2) .
K1 K8 4.95(2) .
K2 Se20 3.310(17) 1_665
K2 Se4 3.360(16) 1_565
K2 Se9 3.393(17) 2_765
K2 K4 4.52(2) 2_765
K2 K6 4.97(2) 1_665
K2 K5 5.05(2) 3_674
K3 Se3 3.317(17) 2_765
K3 Se14 3.505(16) 2_765
K3 K8 4.473(16) 2_765
K3 K4 4.951(18) .
K4 Se22 3.345(14) 3_674
K4 Se11 3.509(16) 3_674
K4 K2 4.52(2) 3_674
K5 Se5 3.321(15) 2_765
K5 Se20 3.352(15) 2_665
K5 Se3 3.367(15) 2_765
K5 Se7 3.484(15) 2_655
K5 Se2 3.606(15) 2_765
K5 Se19 3.888(16) 2_765
K5 K7 4.95(2) 2_655
K5 K2 5.052(19) 2_765
K6 Se11 3.307(15) 1_445
K6 Se17 3.329(16) 3_564
K6 Se5 3.344(15) 3_564
K6 Se21 3.339(15) 3_564
K6 Se2 3.423(16) 1_545
K6 Se1 3.849(15) 1_445
K6 K7 4.544(16) 3_664
K6 K7 4.76(2) .
K6 K2 4.97(2) 1_445
K7 Se2 3.325(15) 1_545
K7 Se15 3.363(15) 2_655
K7 Se5 3.398(15) 1_545
K7 Se2 3.470(15) 2_765
K7 Se18 3.473(14) 1_445
K7 Se11 3.616(15) 1_445
K7 K6 4.544(16) 2_655
K7 K5 4.95(2) 3_664
K8 Se8 3.318(14) 1_455
K8 Se4 3.346(14) 3_674
K8 Se16 3.325(14) 1_455
K8 Se16 3.420(15) 3_674
K8 Se1 3.478(14) 1_455
K8 K3 4.473(16) 3_674
P1 P2 2.227(17) 3_674
P1 Se1 2.297(17) 1_455
P2 Se5 2.150(17) 1_545
P2 P1 2.227(17) 2_765
P3 P4 2.27(3) 3_674
P4 Se10 2.123(17) 1_665
P4 P3 2.27(3) 2_765
P5 P6 2.236(18) 3_674
P6 Se17 2.129(16) 1_655
P6 P5 2.236(18) 2_765
P7 Se21 2.126(17) 3_674
P7 Se20 2.125(17) 1_665
P7 P8 2.23(3) 3_674
P8 P7 2.23(3) 2_765
